data_4113205
loop_
_publ_author_name
'Daron E. Janzen'
'Michael W. Burand'
'Paul C. Ewbank'
'Ted M. Pappenfus'
'Hiroyuki Higuchi'
'Demetrio A. da Silva Filho'
'Victor G. Young'
'Jean-Luc Br\'edas'
'Kent R. Mann'

_publ_section_title
;
 Preparation and Characterization of \p-Stacking Quinodimethane
 Oligothiophenes. Predicting Semiconductor Behavior and Bandwidths from
 Crystal Structures and Molecular Orbital Calculations
;
_journal_name_full 'Journal of the American Chemical Society'
_journal_page_first 15295
_journal_page_last 15308
_journal_paper_doi 10.1021/ja0484597
_journal_volume 126
_journal_year 2004
_chemical_formula_moiety 'C36 H42 N4 S3, C7 H8'
_chemical_formula_sum 'C43 H50 N4 S3'
_chemical_formula_weight 719.05
_chemical_name_systematic
; 
 ? 
;
_space_group_IT_number 2
_symmetry_cell_setting triclinic
_symmetry_space_group_name_Hall '-P 1'
_symmetry_space_group_name_H-M 'P -1'
_atom_sites_solution_hydrogens geom
_atom_sites_solution_primary direct
_atom_sites_solution_secondary difmap
_audit_creation_method SHELXL-97
_cell_angle_alpha 104.072(15)
_cell_angle_beta 102.560(14)
_cell_angle_gamma 96.391(14)
_cell_formula_units_Z 2
_cell_length_a 8.4670(14)
_cell_length_b 12.873(2)
_cell_length_c 19.364(5)
_cell_measurement_reflns_used 899
_cell_measurement_temperature 173(2)
_cell_measurement_theta_max 25.00
_cell_measurement_theta_min 2.24
_cell_volume 1968.0(7)
_computing_cell_refinement 'Bruker SAINT'
_computing_data_collection 'Bruker SMART'
_computing_data_reduction 'Bruker SAINT'
_computing_molecular_graphics 'Bruker SHELXTL'
_computing_publication_material 'Bruker SHELXTL'
_computing_structure_refinement 'SHELXL-97 (Sheldrick, 1997)'
_computing_structure_solution 'SHELXS-97 (Sheldrick, 1990)'
_diffrn_ambient_temperature 173(2)
_diffrn_measured_fraction_theta_full 0.986
_diffrn_measured_fraction_theta_max 0.986
_diffrn_measurement_device_type 'Siemens Platform CCD'
_diffrn_measurement_method 'area detector, omega scans'
_diffrn_radiation_monochromator graphite
_diffrn_radiation_source 'normal-focus sealed tube'
_diffrn_radiation_type MoK\a
_diffrn_radiation_wavelength 0.71073
_diffrn_reflns_av_R_equivalents 0.0277
_diffrn_reflns_av_sigmaI/netI 0.0563
_diffrn_reflns_limit_h_max 9
_diffrn_reflns_limit_h_min -10
_diffrn_reflns_limit_k_max 12
_diffrn_reflns_limit_k_min -15
_diffrn_reflns_limit_l_max 22
_diffrn_reflns_limit_l_min -23
_diffrn_reflns_number 11945
_diffrn_reflns_theta_full 25.05
_diffrn_reflns_theta_max 25.05
_diffrn_reflns_theta_min 1.12
_exptl_absorpt_coefficient_mu 0.224
_exptl_absorpt_correction_T_max 1.000
_exptl_absorpt_correction_T_min 0.860244
_exptl_absorpt_correction_type multi-scan
_exptl_absorpt_process_details 'SADABS, R. Blessing'
_exptl_crystal_colour 'metallic green'
_exptl_crystal_density_diffrn 1.213
_exptl_crystal_density_meas 0
_exptl_crystal_description rod
_exptl_crystal_F_000 768
_exptl_crystal_size_max 0.255
_exptl_crystal_size_mid 0.06
_exptl_crystal_size_min 0.03
_refine_diff_density_max 0.413
_refine_diff_density_min -0.296
_refine_diff_density_rms 0.050
_refine_ls_extinction_method none
_refine_ls_goodness_of_fit_ref 1.043
_refine_ls_hydrogen_treatment riding
_refine_ls_matrix_type full
_refine_ls_number_parameters 451
_refine_ls_number_reflns 6872
_refine_ls_number_restraints 1
_refine_ls_restrained_S_all 1.044
_refine_ls_R_factor_all 0.0880
_refine_ls_R_factor_gt 0.0560
_refine_ls_shift/su_max 0.000
_refine_ls_shift/su_mean 0.000
_refine_ls_structure_factor_coef Fsqd
_refine_ls_weighting_details 'calc w=1/[\s^2^(Fo^2^)+(0.0483P)^2^+0.9547P] where P=(Fo^2^+2Fc^2^)/3'
_refine_ls_weighting_scheme calc
_refine_ls_wR_factor_gt 0.1175
_refine_ls_wR_factor_ref 0.1270
_reflns_number_gt 4831
_reflns_number_total 6872
_reflns_threshold_expression >2sigma(I)
_cod_data_source_file ja0484597si20040317_020801.cif
_cod_data_source_block 03266m
_cod_original_cell_volume 1967.9(7)
_cod_database_code 4113205

loop_
_symmetry_equiv_pos_as_xyz
'x, y, z'
'-x, -y, -z'

loop_
_atom_site_label
_atom_site_type_symbol
_atom_site_fract_x
_atom_site_fract_y
_atom_site_fract_z
_atom_site_U_iso_or_equiv
_atom_site_adp_type
_atom_site_occupancy
_atom_site_symmetry_multiplicity
_atom_site_calc_flag
_atom_site_refinement_flags
S1 S 0.46295(9) 0.28678(6) 0.41815(4) 0.03154(19) Uani 1 1 d .
S2 S 0.18020(9) 0.03581(6) 0.21891(4) 0.03074(19) Uani 1 1 d .
S3 S -0.20780(9) 0.08956(6) 0.04574(4) 0.0328(2) Uani 1 1 d .
N1 N 0.9049(4) 0.1890(2) 0.60789(15) 0.0594(8) Uani 1 1 d .
N2 N 0.7307(4) 0.4944(2) 0.59006(17) 0.0640(9) Uani 1 1 d .
N3 N -0.5175(3) -0.2339(2) -0.18023(15) 0.0531(8) Uani 1 1 d .
N4 N -0.5182(3) 0.1108(2) -0.11338(16) 0.0555(8) Uani 1 1 d .
C1 C 0.8193(4) 0.2339(3) 0.57667(17) 0.0416(8) Uani 1 1 d .
C2 C 0.7209(4) 0.4029(3) 0.56555(17) 0.0433(8) Uani 1 1 d .
C3 C 0.7096(3) 0.2881(2) 0.53640(15) 0.0333(7) Uani 1 1 d .
C4 C 0.6004(3) 0.2298(2) 0.47130(15) 0.0292(6) Uani 1 1 d .
C5 C 0.5841(3) 0.1160(2) 0.43770(15) 0.0313(7) Uani 1 1 d .
H5A H 0.6489 0.0711 0.4596 0.038 Uiso 1 1 calc R
C6 C 0.4696(3) 0.0763(2) 0.37237(15) 0.0277(6) Uani 1 1 d .
C7 C 0.3875(3) 0.1612(2) 0.35108(15) 0.0286(6) Uani 1 1 d .
C8 C 0.2657(3) 0.1556(2) 0.28916(15) 0.0279(6) Uani 1 1 d .
C9 C 0.1883(3) 0.2426(2) 0.27212(15) 0.0300(7) Uani 1 1 d .
H9A H 0.2177 0.3148 0.3036 0.036 Uiso 1 1 calc R
C10 C 0.0693(3) 0.2149(2) 0.20759(15) 0.0289(6) Uani 1 1 d .
C11 C 0.0452(3) 0.1016(2) 0.16975(15) 0.0291(6) Uani 1 1 d .
C12 C -0.0618(3) 0.0403(2) 0.10391(15) 0.0287(6) Uani 1 1 d .
C13 C -0.0727(3) -0.0741(2) 0.07171(14) 0.0303(7) Uani 1 1 d .
H13A H -0.0041 -0.1163 0.0945 0.036 Uiso 1 1 calc R
C14 C -0.1875(3) -0.1184(2) 0.00648(16) 0.0321(7) Uani 1 1 d .
C15 C -0.2735(3) -0.0374(2) -0.01719(15) 0.0307(7) Uani 1 1 d .
C16 C -0.3945(3) -0.0510(2) -0.08150(15) 0.0334(7) Uani 1 1 d .
C17 C -0.4595(4) -0.1534(3) -0.13550(17) 0.0406(8) Uani 1 1 d .
C18 C -0.4622(4) 0.0393(3) -0.09850(16) 0.0385(7) Uani 1 1 d .
C19 C 0.4320(3) -0.0395(2) 0.32724(15) 0.0341(7) Uani 1 1 d .
H19A H 0.4512 -0.0423 0.2782 0.041 Uiso 1 1 calc R
H19B H 0.3141 -0.0674 0.3198 0.041 Uiso 1 1 calc R
C20 C 0.5326(4) -0.1146(2) 0.36042(16) 0.0351(7) Uani 1 1 d .
H20A H 0.6508 -0.0868 0.3683 0.042 Uiso 1 1 calc R
H20B H 0.5124 -0.1132 0.4091 0.042 Uiso 1 1 calc R
C21 C 0.4924(4) -0.2313(2) 0.31243(17) 0.0408(8) Uani 1 1 d .
H21A H 0.5124 -0.2327 0.2637 0.049 Uiso 1 1 calc R
H21B H 0.3742 -0.2591 0.3047 0.049 Uiso 1 1 calc R
C22 C 0.5934(4) -0.3069(2) 0.34555(17) 0.0398(8) Uani 1 1 d .
H22A H 0.7112 -0.2804 0.3513 0.048 Uiso 1 1 calc R
H22B H 0.5775 -0.3022 0.3953 0.048 Uiso 1 1 calc R
C23 C 0.5516(5) -0.4246(3) 0.3011(2) 0.0565(10) Uani 1 1 d .
H23A H 0.5700 -0.4302 0.2516 0.068 Uiso 1 1 calc R
H23B H 0.4337 -0.4515 0.2947 0.068 Uiso 1 1 calc R
C24 C 0.6536(5) -0.4963(3) 0.3372(2) 0.0728(12) Uani 1 1 d .
H24A H 0.6221 -0.5717 0.3064 0.109 Uiso 1 1 calc R
H24B H 0.6341 -0.4924 0.3858 0.109 Uiso 1 1 calc R
H24C H 0.7704 -0.4711 0.3428 0.109 Uiso 1 1 calc R
C25 C -0.0331(3) 0.2909(2) 0.17874(15) 0.0316(7) Uani 1 1 d .
H25A H -0.1484 0.2671 0.1788 0.038 Uiso 1 1 calc R
H25B H -0.0302 0.2828 0.1269 0.038 Uiso 1 1 calc R
C26 C 0.0158(4) 0.4109(2) 0.21985(16) 0.0371(7) Uani 1 1 d .
H26A H 0.1316 0.4361 0.2214 0.045 Uiso 1 1 calc R
H26B H 0.0067 0.4215 0.2711 0.045 Uiso 1 1 calc R
C27 C -0.0940(4) 0.4780(2) 0.18251(16) 0.0407(8) Uani 1 1 d .
H27A H -0.0867 0.4647 0.1309 0.049 Uiso 1 1 calc R
H27B H -0.2093 0.4522 0.1816 0.049 Uiso 1 1 calc R
C28 C -0.0526(4) 0.5991(2) 0.21876(17) 0.0432(8) Uani 1 1 d .
H28A H 0.0630 0.6251 0.2204 0.052 Uiso 1 1 calc R
H28B H -0.0621 0.6129 0.2702 0.052 Uiso 1 1 calc R
C29 C -0.1628(4) 0.6643(3) 0.17949(18) 0.0468(8) Uani 1 1 d .
H29A H -0.1519 0.6507 0.1283 0.056 Uiso 1 1 calc R
H29B H -0.2784 0.6368 0.1771 0.056 Uiso 1 1 calc R
C30 C -0.1274(5) 0.7842(3) 0.21432(19) 0.0573(10) Uani 1 1 d .
H30A H -0.2036 0.8192 0.1855 0.086 Uiso 1 1 calc R
H30B H -0.0143 0.8130 0.2157 0.086 Uiso 1 1 calc R
H30C H -0.1409 0.7991 0.2646 0.086 Uiso 1 1 calc R
C31 C -0.2172(3) -0.2374(2) -0.03402(16) 0.0387(7) Uani 1 1 d .
H31A H -0.1188 -0.2684 -0.0172 0.046 Uiso 1 1 calc R
H31B H -0.2323 -0.2448 -0.0872 0.046 Uiso 1 1 calc R
C32 C -0.3671(4) -0.3030(2) -0.02293(17) 0.0406(8) Uani 1 1 d .
H32A H -0.4638 -0.2679 -0.0350 0.049 Uiso 1 1 calc R
H32B H -0.3473 -0.3023 0.0295 0.049 Uiso 1 1 calc R
C33 C -0.4051(4) -0.4209(2) -0.07058(18) 0.0451(8) Uani 1 1 d .
H33A H -0.5111 -0.4561 -0.0661 0.054 Uiso 1 1 calc R
H33B H -0.4186 -0.4210 -0.1227 0.054 Uiso 1 1 calc R
C34 C -0.2750(4) -0.4885(3) -0.05104(18) 0.0473(8) Uani 1 1 d .
H34A H -0.2590 -0.4869 0.0014 0.057 Uiso 1 1 calc R
H34B H -0.1697 -0.4549 -0.0571 0.057 Uiso 1 1 calc R
C35 C -0.3170(4) -0.6066(3) -0.0975(2) 0.0556(9) Uani 1 1 d .
H35A H -0.4256 -0.6390 -0.0939 0.067 Uiso 1 1 calc R
H35B H -0.3259 -0.6085 -0.1496 0.067 Uiso 1 1 calc R
C36 C -0.1920(4) -0.6746(3) -0.0745(2) 0.0703(12) Uani 1 1 d .
H36A H -0.2258 -0.7493 -0.1063 0.105 Uiso 1 1 calc R
H36B H -0.1843 -0.6746 -0.0232 0.105 Uiso 1 1 calc R
H36C H -0.0846 -0.6440 -0.0790 0.105 Uiso 1 1 calc R
C37 C 1.1451(5) 0.0977(4) 0.4718(2) 0.0795(13) Uani 1 1 d U
H37A H 1.2046 0.1569 0.5153 0.119 Uiso 1 1 calc R
H37B H 1.2237 0.0655 0.4464 0.119 Uiso 1 1 calc R
H37C H 1.0835 0.0420 0.4871 0.119 Uiso 1 1 calc R
C38 C 1.0299(4) 0.1412(3) 0.42143(19) 0.0463(8) Uani 1 1 d U
C39 C 1.0181(4) 0.2504(3) 0.43688(19) 0.0533(9) Uani 1 1 d .
H39A H 1.0869 0.2993 0.4809 0.064 Uiso 1 1 calc R
C40 C 0.9115(5) 0.2892(4) 0.3911(2) 0.0651(11) Uani 1 1 d .
H40A H 0.9054 0.3644 0.4032 0.078 Uiso 1 1 calc R
C41 C 0.8129(5) 0.2209(5) 0.3278(2) 0.0719(13) Uani 1 1 d .
H41A H 0.7365 0.2488 0.2964 0.086 Uiso 1 1 calc R
C42 C 0.8215(4) 0.1127(4) 0.3082(2) 0.0658(11) Uani 1 1 d .
H42A H 0.7536 0.0662 0.2631 0.079 Uiso 1 1 calc R
C43 C 0.9301(4) 0.0712(3) 0.3548(2) 0.0591(10) Uani 1 1 d .
H43A H 0.9371 -0.0039 0.3417 0.071 Uiso 1 1 calc R

loop_
_atom_site_aniso_label
_atom_site_aniso_U_11
_atom_site_aniso_U_22
_atom_site_aniso_U_33
_atom_site_aniso_U_23
_atom_site_aniso_U_13
_atom_site_aniso_U_12
S1 0.0325(4) 0.0238(4) 0.0312(4) 0.0029(3) -0.0020(3) 0.0062(3)
S2 0.0325(4) 0.0261(4) 0.0273(4) 0.0026(3) -0.0015(3) 0.0073(3)
S3 0.0301(4) 0.0319(4) 0.0301(4) 0.0034(3) -0.0007(3) 0.0075(3)
N1 0.068(2) 0.052(2) 0.0424(17) 0.0035(15) -0.0143(15) 0.0210(16)
N2 0.065(2) 0.0380(19) 0.066(2) -0.0034(16) -0.0124(16) 0.0100(16)
N3 0.0506(17) 0.053(2) 0.0384(16) -0.0023(15) -0.0074(14) 0.0064(15)
N4 0.0544(18) 0.051(2) 0.0575(19) 0.0149(16) 0.0030(15) 0.0171(15)
C1 0.0419(18) 0.039(2) 0.0309(17) -0.0023(15) -0.0054(14) 0.0074(15)
C2 0.0395(18) 0.041(2) 0.0365(18) 0.0021(16) -0.0061(14) 0.0065(16)
C3 0.0327(16) 0.0292(17) 0.0310(16) 0.0007(14) 0.0009(13) 0.0073(13)
C4 0.0291(15) 0.0291(17) 0.0275(15) 0.0045(13) 0.0053(12) 0.0077(13)
C5 0.0322(16) 0.0312(18) 0.0278(15) 0.0080(13) 0.0010(13) 0.0072(13)
C6 0.0301(15) 0.0260(16) 0.0267(15) 0.0058(13) 0.0064(12) 0.0083(12)
C7 0.0280(15) 0.0277(17) 0.0268(15) 0.0035(13) 0.0044(12) 0.0049(12)
C8 0.0283(15) 0.0240(16) 0.0283(15) 0.0031(13) 0.0061(12) 0.0031(12)
C9 0.0330(16) 0.0237(16) 0.0291(16) 0.0016(13) 0.0058(13) 0.0040(13)
C10 0.0256(14) 0.0293(17) 0.0298(16) 0.0062(13) 0.0054(12) 0.0041(12)
C11 0.0251(14) 0.0311(17) 0.0282(15) 0.0053(13) 0.0035(12) 0.0058(13)
C12 0.0266(14) 0.0318(18) 0.0282(15) 0.0097(13) 0.0050(12) 0.0078(13)
C13 0.0270(15) 0.0356(18) 0.0246(15) 0.0047(13) 0.0030(12) 0.0056(13)
C14 0.0298(15) 0.0315(17) 0.0333(16) 0.0050(14) 0.0085(13) 0.0056(13)
C15 0.0250(15) 0.0373(18) 0.0280(15) 0.0058(13) 0.0070(12) 0.0051(13)
C16 0.0292(15) 0.0378(19) 0.0285(16) 0.0035(14) 0.0037(13) 0.0061(14)
C17 0.0331(17) 0.052(2) 0.0303(17) 0.0076(17) -0.0019(14) 0.0093(16)
C18 0.0310(17) 0.045(2) 0.0325(17) 0.0047(15) 0.0012(13) 0.0045(15)
C19 0.0382(17) 0.0276(17) 0.0289(16) 0.0026(13) -0.0016(13) 0.0058(13)
C20 0.0365(16) 0.0286(17) 0.0346(17) 0.0060(14) 0.0004(13) 0.0063(13)
C21 0.0455(18) 0.0292(18) 0.0400(18) 0.0035(15) 0.0017(15) 0.0069(14)
C22 0.0463(19) 0.0318(18) 0.0413(18) 0.0096(15) 0.0093(15) 0.0109(15)
C23 0.079(3) 0.030(2) 0.057(2) 0.0075(17) 0.015(2) 0.0120(18)
C24 0.113(4) 0.038(2) 0.084(3) 0.027(2) 0.038(3) 0.034(2)
C25 0.0297(15) 0.0303(17) 0.0284(15) 0.0028(13) -0.0008(12) 0.0069(13)
C26 0.0373(17) 0.0304(18) 0.0350(17) 0.0051(14) -0.0035(14) 0.0041(14)
C27 0.0450(18) 0.0307(18) 0.0354(17) 0.0021(14) -0.0066(14) 0.0102(14)
C28 0.0478(19) 0.0347(19) 0.0394(18) 0.0085(15) -0.0026(15) 0.0068(15)
C29 0.055(2) 0.040(2) 0.0415(19) 0.0119(16) 0.0007(16) 0.0111(16)
C30 0.077(3) 0.038(2) 0.051(2) 0.0163(17) -0.0016(19) 0.0137(18)
C31 0.0361(17) 0.040(2) 0.0330(17) 0.0015(15) 0.0029(14) 0.0095(15)
C32 0.0436(18) 0.0348(19) 0.0363(18) 0.0047(15) 0.0027(14) 0.0041(15)
C33 0.0456(19) 0.038(2) 0.0419(19) 0.0040(16) 0.0009(15) 0.0031(15)
C34 0.0456(19) 0.041(2) 0.046(2) 0.0073(16) 0.0006(16) 0.0049(16)
C35 0.053(2) 0.041(2) 0.061(2) 0.0055(18) -0.0003(18) 0.0074(17)
C36 0.061(2) 0.044(2) 0.097(3) 0.015(2) 0.005(2) 0.0131(19)
C37 0.073(3) 0.083(3) 0.090(3) 0.035(3) 0.017(2) 0.024(2)
C38 0.0327(17) 0.061(3) 0.053(2) 0.0240(19) 0.0161(16) 0.0128(17)
C39 0.052(2) 0.058(3) 0.048(2) 0.0097(19) 0.0165(18) 0.0090(19)
C40 0.062(2) 0.078(3) 0.073(3) 0.034(3) 0.031(2) 0.029(2)
C41 0.050(2) 0.118(4) 0.065(3) 0.048(3) 0.022(2) 0.024(3)
C42 0.040(2) 0.106(4) 0.042(2) 0.010(2) 0.0121(18) -0.006(2)
C43 0.051(2) 0.051(2) 0.074(3) 0.004(2) 0.034(2) 0.0010(19)

loop_
_atom_type_symbol
_atom_type_description
_atom_type_scat_dispersion_real
_atom_type_scat_dispersion_imag
_atom_type_scat_source
C C 0.0033 0.0016 'International Tables Vol C Tables 4.2.6.8 and 6.1.1.4'
H H 0.0000 0.0000 'International Tables Vol C Tables 4.2.6.8 and 6.1.1.4'
N N 0.0061 0.0033 'International Tables Vol C Tables 4.2.6.8 and 6.1.1.4'
S S 0.1246 0.1234 'International Tables Vol C Tables 4.2.6.8 and 6.1.1.4'

loop_
_geom_angle_atom_site_label_1
_geom_angle_atom_site_label_2
_geom_angle_atom_site_label_3
_geom_angle
C4 S1 C7 91.72(13)
C8 S2 C11 92.31(13)
C15 S3 C12 92.15(13)
N1 C1 C3 178.7(4)
N2 C2 C3 178.8(3)
C4 C3 C2 122.4(3)
C4 C3 C1 119.6(3)
C2 C3 C1 118.0(3)
C3 C4 C5 125.9(2)
C3 C4 S1 123.5(2)
C5 C4 S1 110.6(2)
C6 C5 C4 115.4(2)
C6 C5 H5A 122.3
C4 C5 H5A 122.3
C5 C6 C7 111.5(3)
C5 C6 C19 124.8(2)
C7 C6 C19 123.7(2)
C8 C7 C6 130.0(3)
C8 C7 S1 119.3(2)
C6 C7 S1 110.74(19)
C7 C8 C9 127.0(3)
C7 C8 S2 123.7(2)
C9 C8 S2 109.30(19)
C10 C9 C8 115.3(3)
C10 C9 H9A 122.3
C8 C9 H9A 122.3
C9 C10 C11 112.5(2)
C9 C10 C25 125.4(3)
C11 C10 C25 122.1(2)
C12 C11 C10 131.3(2)
C12 C11 S2 118.1(2)
C10 C11 S2 110.60(19)
C11 C12 C13 125.6(2)
C11 C12 S3 125.7(2)
C13 C12 S3 108.65(19)
C14 C13 C12 115.9(3)
C14 C13 H13A 122.0
C12 C13 H13A 122.0
C13 C14 C15 111.4(3)
C13 C14 C31 122.8(3)
C15 C14 C31 125.8(3)
C16 C15 C14 128.0(3)
C16 C15 S3 120.2(2)
C14 C15 S3 111.9(2)
C15 C16 C18 121.1(3)
C15 C16 C17 123.9(3)
C18 C16 C17 115.0(2)
N3 C17 C16 177.0(3)
N4 C18 C16 178.8(4)
C6 C19 C20 114.7(2)
C6 C19 H19A 108.6
C20 C19 H19A 108.6
C6 C19 H19B 108.6
C20 C19 H19B 108.6
H19A C19 H19B 107.6
C21 C20 C19 113.1(2)
C21 C20 H20A 109.0
C19 C20 H20A 109.0
C21 C20 H20B 109.0
C19 C20 H20B 109.0
H20A C20 H20B 107.8
C20 C21 C22 113.2(2)
C20 C21 H21A 108.9
C22 C21 H21A 108.9
C20 C21 H21B 108.9
C22 C21 H21B 108.9
H21A C21 H21B 107.8
C23 C22 C21 114.8(3)
C23 C22 H22A 108.6
C21 C22 H22A 108.6
C23 C22 H22B 108.6
C21 C22 H22B 108.6
H22A C22 H22B 107.5
C22 C23 C24 112.5(3)
C22 C23 H23A 109.1
C24 C23 H23A 109.1
C22 C23 H23B 109.1
C24 C23 H23B 109.1
H23A C23 H23B 107.8
C23 C24 H24A 109.5
C23 C24 H24B 109.5
H24A C24 H24B 109.5
C23 C24 H24C 109.5
H24A C24 H24C 109.5
H24B C24 H24C 109.5
C10 C25 C26 116.8(2)
C10 C25 H25A 108.1
C26 C25 H25A 108.1
C10 C25 H25B 108.1
C26 C25 H25B 108.1
H25A C25 H25B 107.3
C25 C26 C27 110.9(2)
C25 C26 H26A 109.5
C27 C26 H26A 109.5
C25 C26 H26B 109.5
C27 C26 H26B 109.5
H26A C26 H26B 108.1
C28 C27 C26 114.8(2)
C28 C27 H27A 108.6
C26 C27 H27A 108.6
C28 C27 H27B 108.6
C26 C27 H27B 108.6
H27A C27 H27B 107.6
C27 C28 C29 113.5(2)
C27 C28 H28A 108.9
C29 C28 H28A 108.9
C27 C28 H28B 108.9
C29 C28 H28B 108.9
H28A C28 H28B 107.7
C30 C29 C28 115.2(3)
C30 C29 H29A 108.5
C28 C29 H29A 108.5
C30 C29 H29B 108.5
C28 C29 H29B 108.5
H29A C29 H29B 107.5
C29 C30 H30A 109.5
C29 C30 H30B 109.5
H30A C30 H30B 109.5
C29 C30 H30C 109.5
H30A C30 H30C 109.5
H30B C30 H30C 109.5
C14 C31 C32 113.5(2)
C14 C31 H31A 108.9
C32 C31 H31A 108.9
C14 C31 H31B 108.9
C32 C31 H31B 108.9
H31A C31 H31B 107.7
C31 C32 C33 112.6(3)
C31 C32 H32A 109.1
C33 C32 H32A 109.1
C31 C32 H32B 109.1
C33 C32 H32B 109.1
H32A C32 H32B 107.8
C34 C33 C32 114.5(3)
C34 C33 H33A 108.6
C32 C33 H33A 108.6
C34 C33 H33B 108.6
C32 C33 H33B 108.6
H33A C33 H33B 107.6
C33 C34 C35 113.9(3)
C33 C34 H34A 108.8
C35 C34 H34A 108.8
C33 C34 H34B 108.8
C35 C34 H34B 108.8
H34A C34 H34B 107.7
C36 C35 C34 113.4(3)
C36 C35 H35A 108.9
C34 C35 H35A 108.9
C36 C35 H35B 108.9
C34 C35 H35B 108.9
H35A C35 H35B 107.7
C35 C36 H36A 109.5
C35 C36 H36B 109.5
H36A C36 H36B 109.5
C35 C36 H36C 109.5
H36A C36 H36C 109.5
H36B C36 H36C 109.5
C38 C37 H37A 109.5
C38 C37 H37B 109.5
H37A C37 H37B 109.5
C38 C37 H37C 109.5
H37A C37 H37C 109.5
H37B C37 H37C 109.5
C39 C38 C43 117.9(3)
C39 C38 C37 122.0(4)
C43 C38 C37 120.0(4)
C40 C39 C38 121.7(4)
C40 C39 H39A 119.2
C38 C39 H39A 119.2
C39 C40 C41 120.1(4)
C39 C40 H40A 119.9
C41 C40 H40A 119.9
C40 C41 C42 121.2(4)
C40 C41 H41A 119.4
C42 C41 H41A 119.4
C41 C42 C43 119.5(4)
C41 C42 H42A 120.2
C43 C42 H42A 120.2
C42 C43 C38 119.5(4)
C42 C43 H43A 120.2
C38 C43 H43A 120.2

loop_
_geom_bond_atom_site_label_1
_geom_bond_atom_site_label_2
_geom_bond_distance
S1 C4 1.729(3)
S1 C7 1.760(3)
S2 C8 1.748(3)
S2 C11 1.751(3)
S3 C15 1.732(3)
S3 C12 1.765(3)
N1 C1 1.139(4)
N2 C2 1.144(4)
N3 C17 1.153(4)
N4 C18 1.150(4)
C1 C3 1.432(4)
C2 C3 1.432(4)
C3 C4 1.373(4)
C4 C5 1.428(4)
C5 C6 1.358(4)
C5 H5A 0.9500
C6 C7 1.453(4)
C6 C19 1.492(4)
C7 C8 1.382(4)
C8 C9 1.429(4)
C9 C10 1.364(4)
C9 H9A 0.9500
C10 C11 1.433(4)
C10 C25 1.505(4)
C11 C12 1.385(4)
C12 C13 1.437(4)
C13 C14 1.363(4)
C13 H13A 0.9500
C14 C15 1.444(4)
C14 C31 1.506(4)
C15 C16 1.389(4)
C16 C18 1.429(4)
C16 C17 1.433(4)
C19 C20 1.523(4)
C19 H19A 0.9900
C19 H19B 0.9900
C20 C21 1.519(4)
C20 H20A 0.9900
C20 H20B 0.9900
C21 C22 1.529(4)
C21 H21A 0.9900
C21 H21B 0.9900
C22 C23 1.509(4)
C22 H22A 0.9900
C22 H22B 0.9900
C23 C24 1.522(4)
C23 H23A 0.9900
C23 H23B 0.9900
C24 H24A 0.9800
C24 H24B 0.9800
C24 H24C 0.9800
C25 C26 1.519(4)
C25 H25A 0.9900
C25 H25B 0.9900
C26 C27 1.525(4)
C26 H26A 0.9900
C26 H26B 0.9900
C27 C28 1.511(4)
C27 H27A 0.9900
C27 H27B 0.9900
C28 C29 1.526(4)
C28 H28A 0.9900
C28 H28B 0.9900
C29 C30 1.493(4)
C29 H29A 0.9900
C29 H29B 0.9900
C30 H30A 0.9800
C30 H30B 0.9800
C30 H30C 0.9800
C31 C32 1.529(4)
C31 H31A 0.9900
C31 H31B 0.9900
C32 C33 1.529(4)
C32 H32A 0.9900
C32 H32B 0.9900
C33 C34 1.518(4)
C33 H33A 0.9900
C33 H33B 0.9900
C34 C35 1.523(4)
C34 H34A 0.9900
C34 H34B 0.9900
C35 C36 1.509(4)
C35 H35A 0.9900
C35 H35B 0.9900
C36 H36A 0.9800
C36 H36B 0.9800
C36 H36C 0.9800
C37 C38 1.480(5)
C37 H37A 0.9800
C37 H37B 0.9800
C37 H37C 0.9800
C38 C39 1.385(5)
C38 C43 1.408(5)
C39 C40 1.348(5)
C39 H39A 0.9500
C40 C41 1.357(6)
C40 H40A 0.9500
C41 C42 1.366(6)
C41 H41A 0.9500
C42 C43 1.387(5)
C42 H42A 0.9500
C43 H43A 0.9500

loop_
_geom_torsion_atom_site_label_1
_geom_torsion_atom_site_label_2
_geom_torsion_atom_site_label_3
_geom_torsion_atom_site_label_4
_geom_torsion
N2 C2 C3 C4 146(17)
N2 C2 C3 C1 -35(17)
N1 C1 C3 C4 -12(17)
N1 C1 C3 C2 169(100)
C2 C3 C4 C5 178.4(3)
C1 C3 C4 C5 -0.4(5)
C2 C3 C4 S1 -1.1(4)
C1 C3 C4 S1 -179.8(2)
C7 S1 C4 C3 178.5(3)
C7 S1 C4 C5 -1.1(2)
C3 C4 C5 C6 -178.7(3)
S1 C4 C5 C6 0.8(3)
C4 C5 C6 C7 0.0(4)
C4 C5 C6 C19 179.6(3)
C5 C6 C7 C8 179.5(3)
C19 C6 C7 C8 -0.1(5)
C5 C6 C7 S1 -0.8(3)
C19 C6 C7 S1 179.6(2)
C4 S1 C7 C8 -179.2(2)
C4 S1 C7 C6 1.1(2)
C6 C7 C8 C9 179.0(3)
S1 C7 C8 C9 -0.7(4)
C6 C7 C8 S2 -0.1(4)
S1 C7 C8 S2 -179.77(15)
C11 S2 C8 C7 178.8(2)
C11 S2 C8 C9 -0.5(2)
C7 C8 C9 C10 -179.1(3)
S2 C8 C9 C10 0.1(3)
C8 C9 C10 C11 0.5(4)
C8 C9 C10 C25 178.0(2)
C9 C10 C11 C12 179.6(3)
C25 C10 C11 C12 1.9(5)
C9 C10 C11 S2 -0.8(3)
C25 C10 C11 S2 -178.5(2)
C8 S2 C11 C12 -179.6(2)
C8 S2 C11 C10 0.7(2)
C10 C11 C12 C13 179.7(3)
S2 C11 C12 C13 0.1(4)
C10 C11 C12 S3 -0.5(5)
S2 C11 C12 S3 179.90(16)
C15 S3 C12 C11 179.4(3)
C15 S3 C12 C13 -0.7(2)
C11 C12 C13 C14 179.8(3)
S3 C12 C13 C14 -0.1(3)
C12 C13 C14 C15 1.0(3)
C12 C13 C14 C31 -178.9(3)
C13 C14 C15 C16 177.9(3)
C31 C14 C15 C16 -2.2(5)
C13 C14 C15 S3 -1.6(3)
C31 C14 C15 S3 178.3(2)
C12 S3 C15 C16 -178.2(2)
C12 S3 C15 C14 1.3(2)
C14 C15 C16 C18 -176.9(3)
S3 C15 C16 C18 2.6(4)
C14 C15 C16 C17 2.4(5)
S3 C15 C16 C17 -178.1(2)
C15 C16 C17 N3 164(7)
C18 C16 C17 N3 -17(7)
C15 C16 C18 N4 173(100)
C17 C16 C18 N4 -6(17)
C5 C6 C19 C20 0.7(4)
C7 C6 C19 C20 -179.7(3)
C6 C19 C20 C21 -179.3(3)
C19 C20 C21 C22 179.9(3)
C20 C21 C22 C23 177.4(3)
C21 C22 C23 C24 -179.0(3)
C9 C10 C25 C26 8.6(4)
C11 C10 C25 C26 -174.1(3)
C10 C25 C26 C27 177.6(2)
C25 C26 C27 C28 -178.9(3)
C26 C27 C28 C29 179.1(3)
C27 C28 C29 C30 179.1(3)
C13 C14 C31 C32 100.3(3)
C15 C14 C31 C32 -79.6(4)
C14 C31 C32 C33 174.2(2)
C31 C32 C33 C34 66.0(4)
C32 C33 C34 C35 178.3(3)
C33 C34 C35 C36 -176.5(3)
C43 C38 C39 C40 1.9(5)
C37 C38 C39 C40 -179.3(3)
C38 C39 C40 C41 -0.4(5)
C39 C40 C41 C42 -1.4(6)
C40 C41 C42 C43 1.6(6)
C41 C42 C43 C38 0.0(5)
C39 C38 C43 C42 -1.7(5)
C37 C38 C43 C42 179.5(3)

loop_
_cod_related_entry_id
_cod_related_entry_database
_cod_related_entry_code
1 ChemSpider 30660484
